data_7021832
loop_
_publ_author_name
'Sun, Wen-Bin'
'Han, Bing-Lu'
'Lin, Po-Heng'
'Li, Hong-Feng'
'Chen, Peng'
'Tian, Yong-Mei'
'Murugesu, Muralee'
'Yan, Peng-Fei'

_publ_section_title
;
 Series of dinuclear and tetranuclear lanthanide clusters encapsulated by
 salen-type and \b-diketionate ligands: single-molecule magnet and
 fluorescence properties.
;
_journal_issue 37
_journal_name_full 'Dalton transactions (Cambridge, England : 2003)'
_journal_page_first 13397
_journal_page_last 13403
_journal_paper_doi 10.1039/c3dt51227d
_journal_volume 42
_journal_year 2013
_chemical_formula_sum 'C54 H53 Er2 N4 O10'
_chemical_formula_weight 1252.52
_chemical_name_systematic
; 
 ? 
;
_space_group_IT_number 14
_symmetry_cell_setting monoclinic
_symmetry_space_group_name_Hall '-P 2yn'
_symmetry_space_group_name_H-M 'P 1 21/n 1'
_atom_sites_solution_hydrogens geom
_atom_sites_solution_primary direct
_atom_sites_solution_secondary difmap
_audit_creation_method SHELXL-97
_cell_angle_alpha 90.00
_cell_angle_beta 90.722(2)
_cell_angle_gamma 90.00
_cell_formula_units_Z 4
_cell_length_a 16.0195(15)
_cell_length_b 19.6394(18)
_cell_length_c 16.2270(15)
_cell_measurement_reflns_used 4324
_cell_measurement_temperature 296(2)
_cell_measurement_theta_max 23.79
_cell_measurement_theta_min 2.4
_cell_volume 5104.8(8)
_computing_cell_refinement 'SAINT (Bruker, 2007)'
_computing_data_collection 'APEX 2 (Bruker, 2007)'
_computing_data_reduction SAINT-plus
_computing_molecular_graphics 'SHELXTL (Sheldrick, 2008)'
_computing_publication_material 'SHELXL-97 (Sheldrick, 1997)'
_computing_structure_refinement 'SHELXL-97 (Sheldrick, 1997)'
_computing_structure_solution 'SHELXS-97 (Sheldrick, 1990)'
_diffrn_ambient_temperature 296(2)
_diffrn_measured_fraction_theta_full 0.995
_diffrn_measured_fraction_theta_max 0.995
_diffrn_radiation_monochromator graphite
_diffrn_radiation_source 'fine-focus sealed tube'
_diffrn_radiation_type MoK\a
_diffrn_radiation_wavelength 0.71073
_diffrn_reflns_av_R_equivalents 0.0693
_diffrn_reflns_av_sigmaI/netI 0.0830
_diffrn_reflns_limit_h_max 20
_diffrn_reflns_limit_h_min -21
_diffrn_reflns_limit_k_max 25
_diffrn_reflns_limit_k_min -26
_diffrn_reflns_limit_l_max 21
_diffrn_reflns_limit_l_min -20
_diffrn_reflns_number 37184
_diffrn_reflns_theta_full 28.35
_diffrn_reflns_theta_max 28.35
_diffrn_reflns_theta_min 1.63
_exptl_absorpt_coefficient_mu 3.327
_exptl_absorpt_correction_T_max 0.5858
_exptl_absorpt_correction_T_min 0.4901
_exptl_absorpt_correction_type multi-scan
_exptl_crystal_colour yellow
_exptl_crystal_density_diffrn 1.630
_exptl_crystal_density_method 'not measured'
_exptl_crystal_description block
_exptl_crystal_F_000 2484
_exptl_crystal_size_max 0.25
_exptl_crystal_size_mid 0.21
_exptl_crystal_size_min 0.18
_refine_diff_density_max 1.890
_refine_diff_density_min -2.360
_refine_diff_density_rms 0.175
_refine_ls_extinction_method none
_refine_ls_goodness_of_fit_ref 0.966
_refine_ls_hydrogen_treatment mixed
_refine_ls_matrix_type full
_refine_ls_number_parameters 634
_refine_ls_number_reflns 12704
_refine_ls_number_restraints 3
_refine_ls_restrained_S_all 0.966
_refine_ls_R_factor_all 0.0978
_refine_ls_R_factor_gt 0.0514
_refine_ls_shift/su_max 0.009
_refine_ls_shift/su_mean 0.000
_refine_ls_structure_factor_coef Fsqd
_refine_ls_weighting_details 'calc w=1/[\s^2^(Fo^2^)+(0.0726P)^2^+0.0000P] where P=(Fo^2^+2Fc^2^)/3'
_refine_ls_weighting_scheme calc
_refine_ls_wR_factor_gt 0.1198
_refine_ls_wR_factor_ref 0.1482
_reflns_number_gt 7650
_reflns_number_total 12704
_reflns_threshold_expression >2sigma(I)
_cod_data_source_file c3dt51227d.txt
_cod_data_source_block zt1
_cod_original_sg_symbol_H-M P21/n
_cod_database_code 7021832

loop_
_symmetry_equiv_pos_as_xyz
'x, y, z'
'-x+1/2, y+1/2, -z+1/2'
'-x, -y, -z'
'x-1/2, -y-1/2, z-1/2'

loop_
_atom_site_label
_atom_site_type_symbol
_atom_site_fract_x
_atom_site_fract_y
_atom_site_fract_z
_atom_site_U_iso_or_equiv
_atom_site_adp_type
_atom_site_occupancy
_atom_site_symmetry_multiplicity
_atom_site_calc_flag
_atom_site_refinement_flags
Er1 Er -0.092087(19) 0.880895(14) 0.715455(18) 0.03099(10) Uani 1 1 d .
Er2 Er 0.034321(19) 0.874637(14) 0.917104(17) 0.03033(10) Uani 1 1 d .
O1 O 0.0293(3) 0.9138(2) 0.7824(3) 0.0323(10) Uani 1 1 d .
O2 O -0.0836(3) 0.8358(2) 0.8478(3) 0.0336(10) Uani 1 1 d .
O3 O 0.1313(3) 0.9455(2) 0.9615(3) 0.0423(12) Uani 1 1 d .
O4 O 0.0044(3) 0.8479(2) 1.0425(3) 0.0471(13) Uani 1 1 d .
O5 O -0.0553(3) 0.9709(2) 0.6350(3) 0.0445(13) Uani 1 1 d .
O6 O -0.1411(3) 0.9780(2) 0.7818(3) 0.0417(12) Uani 1 1 d .
O7 O -0.1483(3) 0.8566(3) 0.5897(3) 0.0495(13) Uani 1 1 d .
O8 O -0.2268(3) 0.8507(2) 0.7390(3) 0.0464(12) Uani 1 1 d .
O9 O -0.0541(3) 0.9683(2) 0.9322(3) 0.0460(13) Uani 1 1 d D
H9 H -0.085(4) 0.971(4) 0.890(3) 0.069 Uiso 1 1 d D
O10 O 0.3800(15) 1.0058(11) 0.3194(16) 0.299(11) Uani 1 1 d .
N1 N 0.0308(4) 0.8334(3) 0.6391(3) 0.0359(13) Uani 1 1 d .
N2 N -0.0810(4) 0.7527(3) 0.7055(3) 0.0351(13) Uani 1 1 d .
N3 N 0.1648(4) 0.8324(3) 0.8614(3) 0.0367(13) Uani 1 1 d .
N4 N 0.0540(4) 0.7518(3) 0.9281(4) 0.0411(14) Uani 1 1 d .
C1 C 0.0904(4) 0.9483(3) 0.7454(4) 0.0331(15) Uani 1 1 d .
C2 C 0.1186(5) 1.0100(3) 0.7771(4) 0.0423(18) Uani 1 1 d .
H2A H 0.0930 1.0286 0.8230 0.051 Uiso 1 1 calc R
C3 C 0.1835(6) 1.0439(4) 0.7415(6) 0.064(3) Uani 1 1 d .
H3A H 0.2002 1.0857 0.7628 0.077 Uiso 1 1 calc R
C4 C 0.2239(6) 1.0177(5) 0.6757(6) 0.074(3) Uani 1 1 d .
H4A H 0.2689 1.0409 0.6533 0.089 Uiso 1 1 calc R
C5 C 0.1983(6) 0.9570(5) 0.6424(5) 0.063(2) Uani 1 1 d .
H5A H 0.2265 0.9387 0.5978 0.076 Uiso 1 1 calc R
C6 C 0.1299(4) 0.9222(4) 0.6752(4) 0.0394(17) Uani 1 1 d .
C7 C 0.1036(5) 0.8607(4) 0.6335(4) 0.0399(17) Uani 1 1 d .
H7A H 0.1421 0.8392 0.5999 0.048 Uiso 1 1 calc R
C8 C 0.0124(5) 0.7721(3) 0.5954(4) 0.0385(16) Uani 1 1 d .
C9 C 0.0473(5) 0.7540(4) 0.5214(5) 0.053(2) Uani 1 1 d .
H9A H 0.0862 0.7828 0.4973 0.064 Uiso 1 1 calc R
C10 C 0.0255(6) 0.6938(5) 0.4822(6) 0.067(3) Uani 1 1 d .
H10A H 0.0508 0.6813 0.4332 0.080 Uiso 1 1 calc R
C11 C -0.0336(6) 0.6530(5) 0.5167(6) 0.070(3) Uani 1 1 d .
H11A H -0.0497 0.6129 0.4903 0.084 Uiso 1 1 calc R
C12 C -0.0697(6) 0.6708(4) 0.5904(5) 0.064(3) Uani 1 1 d .
H12A H -0.1101 0.6427 0.6133 0.076 Uiso 1 1 calc R
C13 C -0.0463(5) 0.7300(3) 0.6304(4) 0.0378(16) Uani 1 1 d .
C14 C -0.1091(5) 0.7081(4) 0.7572(5) 0.0468(19) Uani 1 1 d .
H14A H -0.1056 0.6624 0.7428 0.056 Uiso 1 1 calc R
C15 C -0.1454(5) 0.7250(3) 0.8356(5) 0.0394(17) Uani 1 1 d .
C16 C -0.1933(5) 0.6735(4) 0.8713(5) 0.052(2) Uani 1 1 d .
H16A H -0.1983 0.6318 0.8446 0.063 Uiso 1 1 calc R
C17 C -0.2336(6) 0.6833(4) 0.9458(6) 0.069(3) Uani 1 1 d .
H17A H -0.2672 0.6495 0.9679 0.083 Uiso 1 1 calc R
C18 C -0.2223(5) 0.7444(4) 0.9856(5) 0.056(2) Uani 1 1 d .
H18A H -0.2479 0.7514 1.0360 0.067 Uiso 1 1 calc R
C19 C -0.1737(5) 0.7956(4) 0.9527(5) 0.0445(18) Uani 1 1 d .
H19A H -0.1673 0.8365 0.9811 0.053 Uiso 1 1 calc R
C20 C -0.1343(4) 0.7864(3) 0.8772(4) 0.0343(15) Uani 1 1 d .
C21 C 0.2081(5) 0.9641(3) 0.9459(4) 0.0389(16) Uani 1 1 d .
C22 C 0.2425(6) 1.0236(4) 0.9804(5) 0.059(2) Uani 1 1 d .
H22A H 0.2110 1.0492 1.0169 0.071 Uiso 1 1 calc R
C23 C 0.3215(6) 1.0446(5) 0.9615(6) 0.067(3) Uani 1 1 d .
H23A H 0.3416 1.0851 0.9839 0.081 Uiso 1 1 calc R
C24 C 0.3716(6) 1.0079(5) 0.9105(6) 0.066(3) Uani 1 1 d .
H24A H 0.4249 1.0234 0.8984 0.080 Uiso 1 1 calc R
C25 C 0.3429(5) 0.9484(4) 0.8777(5) 0.056(2) Uani 1 1 d .
H25A H 0.3773 0.9230 0.8437 0.067 Uiso 1 1 calc R
C26 C 0.2617(4) 0.9246(4) 0.8944(4) 0.0418(17) Uani 1 1 d .
C27 C 0.2361(5) 0.8610(4) 0.8563(5) 0.0463(18) Uani 1 1 d .
H27A H 0.2758 0.8387 0.8248 0.056 Uiso 1 1 calc R
C28 C 0.1523(5) 0.7685(3) 0.8214(4) 0.0404(17) Uani 1 1 d .
C29 C 0.1916(5) 0.7491(4) 0.7489(5) 0.056(2) Uani 1 1 d .
H29A H 0.2297 0.7781 0.7241 0.067 Uiso 1 1 calc R
C30 C 0.1733(6) 0.6861(5) 0.7140(6) 0.065(3) Uani 1 1 d .
H30A H 0.1996 0.6726 0.6659 0.077 Uiso 1 1 calc R
C31 C 0.1168(7) 0.6439(5) 0.7505(6) 0.070(3) Uani 1 1 d .
H31A H 0.1061 0.6014 0.7273 0.084 Uiso 1 1 calc R
C32 C 0.0751(5) 0.6629(4) 0.8210(5) 0.055(2) Uani 1 1 d .
H32A H 0.0355 0.6344 0.8444 0.066 Uiso 1 1 calc R
C33 C 0.0940(5) 0.7264(4) 0.8563(5) 0.0440(18) Uani 1 1 d .
C34 C 0.0288(5) 0.7104(4) 0.9850(5) 0.051(2) Uani 1 1 d .
H34A H 0.0371 0.6642 0.9756 0.061 Uiso 1 1 calc R
C35 C -0.0103(5) 0.7285(4) 1.0604(5) 0.052(2) Uani 1 1 d .
C36 C -0.0379(6) 0.6759(5) 1.1112(7) 0.074(3) Uani 1 1 d .
H36A H -0.0316 0.6311 1.0938 0.088 Uiso 1 1 calc R
C37 C -0.0739(7) 0.6880(6) 1.1855(7) 0.084(3) Uani 1 1 d .
H37A H -0.0943 0.6522 1.2168 0.101 Uiso 1 1 calc R
C38 C -0.0796(6) 0.7538(5) 1.2134(6) 0.072(3) Uani 1 1 d .
H38A H -0.1032 0.7624 1.2644 0.086 Uiso 1 1 calc R
C39 C -0.0513(5) 0.8068(5) 1.1674(5) 0.057(2) Uani 1 1 d .
H39A H -0.0537 0.8507 1.1887 0.069 Uiso 1 1 calc R
C40 C -0.0182(5) 0.7966(4) 1.0878(4) 0.0425(17) Uani 1 1 d .
C41 C -0.0108(7) 1.0729(5) 0.5745(6) 0.089(4) Uani 1 1 d .
H41A H 0.0177 1.0413 0.5396 0.134 Uiso 1 1 calc R
H41B H 0.0292 1.1022 0.6011 0.134 Uiso 1 1 calc R
H41C H -0.0488 1.0998 0.5418 0.134 Uiso 1 1 calc R
C42 C -0.0586(6) 1.0346(4) 0.6385(5) 0.051(2) Uani 1 1 d .
C43 C -0.1043(6) 1.0700(4) 0.6973(5) 0.056(2) Uani 1 1 d .
H43A H -0.1099 1.1167 0.6898 0.068 Uiso 1 1 calc R
C44 C -0.1416(5) 1.0422(4) 0.7649(5) 0.0448(19) Uani 1 1 d .
C45 C -0.1840(6) 1.0862(4) 0.8280(5) 0.068(3) Uani 1 1 d .
H45A H -0.2062 1.0579 0.8708 0.102 Uiso 1 1 calc R
H45B H -0.2286 1.1111 0.8020 0.102 Uiso 1 1 calc R
H45C H -0.1442 1.1174 0.8515 0.102 Uiso 1 1 calc R
C46 C -0.2086(7) 0.8004(6) 0.4759(5) 0.089(4) Uani 1 1 d .
H46A H -0.1616 0.8212 0.4498 0.133 Uiso 1 1 calc R
H46B H -0.2593 0.8164 0.4504 0.133 Uiso 1 1 calc R
H46C H -0.2051 0.7518 0.4700 0.133 Uiso 1 1 calc R
C47 C -0.2082(6) 0.8186(4) 0.5659(6) 0.061(2) Uani 1 1 d .
C48 C -0.2693(6) 0.7944(4) 0.6171(6) 0.067(3) Uani 1 1 d .
H48A H -0.3081 0.7641 0.5950 0.080 Uiso 1 1 calc R
C49 C -0.2771(5) 0.8124(4) 0.7006(6) 0.056(2) Uani 1 1 d .
C50 C -0.3497(6) 0.7855(5) 0.7496(7) 0.082(3) Uani 1 1 d .
H50A H -0.3458 0.8021 0.8051 0.123 Uiso 1 1 calc R
H50B H -0.3483 0.7367 0.7499 0.123 Uiso 1 1 calc R
H50C H -0.4012 0.8007 0.7248 0.123 Uiso 1 1 calc R
C51 C 0.3968(13) 1.0277(10) 0.1811(15) 0.249(14) Uani 1 1 d D
H51A H 0.4353 1.0321 0.1365 0.373 Uiso 1 1 calc R
H51B H 0.3665 1.0695 0.1873 0.373 Uiso 1 1 calc R
H51C H 0.3584 0.9914 0.1693 0.373 Uiso 1 1 calc R
C52 C 0.443(2) 1.0126(11) 0.2579(12) 0.27(2) Uani 1 1 d D
H52A H 0.4749 0.9708 0.2527 0.319 Uiso 1 1 calc R
H52B H 0.4813 1.0494 0.2718 0.319 Uiso 1 1 calc R
C53 C 0.4001(18) 1.0025(10) 0.3985(15) 0.36(3) Uani 1 1 d D
H53A H 0.4446 1.0352 0.4079 0.436 Uiso 1 1 calc R
H53B H 0.4240 0.9577 0.4080 0.436 Uiso 1 1 calc R
C54 C 0.3392(13) 1.0135(8) 0.4624(11) 0.204(11) Uani 1 1 d D
H54A H 0.3652 1.0068 0.5154 0.305 Uiso 1 1 calc R
H54B H 0.2940 0.9818 0.4555 0.305 Uiso 1 1 calc R
H54C H 0.3181 1.0591 0.4586 0.305 Uiso 1 1 calc R

loop_
_atom_site_aniso_label
_atom_site_aniso_U_11
_atom_site_aniso_U_22
_atom_site_aniso_U_33
_atom_site_aniso_U_23
_atom_site_aniso_U_13
_atom_site_aniso_U_12
Er1 0.03346(18) 0.02463(16) 0.03482(17) -0.00331(12) -0.00209(13) 0.00022(12)
Er2 0.03327(18) 0.02558(16) 0.03215(17) -0.00292(12) 0.00047(12) -0.00008(12)
O1 0.037(3) 0.026(2) 0.034(2) -0.0003(19) 0.004(2) -0.006(2)
O2 0.036(3) 0.027(2) 0.038(3) 0.0001(19) 0.004(2) -0.0067(19)
O3 0.039(3) 0.037(3) 0.051(3) -0.010(2) 0.004(2) -0.006(2)
O4 0.065(4) 0.032(3) 0.044(3) -0.001(2) 0.010(3) -0.004(2)
O5 0.064(4) 0.025(2) 0.044(3) 0.002(2) -0.001(3) 0.004(2)
O6 0.053(3) 0.027(2) 0.046(3) -0.004(2) 0.003(2) 0.006(2)
O7 0.051(3) 0.048(3) 0.049(3) -0.006(3) -0.013(3) 0.009(3)
O8 0.035(3) 0.037(3) 0.067(3) -0.008(3) -0.002(2) -0.005(2)
O9 0.053(4) 0.036(3) 0.049(3) -0.009(2) -0.004(2) 0.012(2)
O10 0.35(3) 0.28(2) 0.26(2) -0.04(2) 0.05(2) -0.146(19)
N1 0.039(4) 0.034(3) 0.035(3) -0.004(2) -0.001(3) 0.001(3)
N2 0.041(4) 0.024(3) 0.040(3) -0.005(2) 0.001(3) -0.001(2)
N3 0.038(4) 0.034(3) 0.038(3) 0.002(3) -0.004(3) 0.009(3)
N4 0.041(4) 0.029(3) 0.053(4) 0.000(3) -0.001(3) 0.002(3)
C1 0.034(4) 0.026(3) 0.039(4) 0.003(3) -0.005(3) -0.001(3)
C2 0.058(5) 0.028(4) 0.041(4) -0.001(3) 0.003(4) -0.008(3)
C3 0.074(7) 0.053(5) 0.066(6) -0.001(4) 0.004(5) -0.033(5)
C4 0.066(7) 0.074(7) 0.083(7) 0.000(6) 0.027(5) -0.034(5)
C5 0.060(6) 0.074(6) 0.056(5) -0.001(5) 0.020(4) -0.013(5)
C6 0.039(4) 0.036(4) 0.044(4) 0.006(3) 0.002(3) -0.002(3)
C7 0.040(4) 0.044(4) 0.036(4) 0.000(3) 0.016(3) -0.004(3)
C8 0.044(4) 0.029(3) 0.043(4) -0.003(3) -0.008(3) 0.007(3)
C9 0.064(6) 0.048(5) 0.048(5) -0.010(4) 0.003(4) 0.009(4)
C10 0.071(7) 0.069(6) 0.061(6) -0.035(5) 0.004(5) 0.005(5)
C11 0.080(7) 0.052(5) 0.079(7) -0.034(5) -0.004(5) 0.004(5)
C12 0.089(7) 0.034(4) 0.068(6) -0.018(4) -0.005(5) -0.015(4)
C13 0.046(4) 0.030(3) 0.038(4) -0.005(3) -0.002(3) 0.002(3)
C14 0.052(5) 0.028(4) 0.061(5) -0.003(4) 0.001(4) -0.002(3)
C15 0.042(4) 0.022(3) 0.054(5) 0.000(3) 0.000(3) -0.007(3)
C16 0.061(6) 0.025(4) 0.071(6) 0.004(4) 0.005(4) -0.009(4)
C17 0.084(7) 0.046(5) 0.078(6) 0.002(5) 0.026(5) -0.026(5)
C18 0.049(5) 0.063(6) 0.057(5) 0.006(4) 0.017(4) -0.014(4)
C19 0.039(4) 0.045(4) 0.050(5) -0.002(4) 0.007(3) -0.005(3)
C20 0.030(4) 0.031(3) 0.042(4) 0.011(3) -0.004(3) -0.004(3)
C21 0.043(4) 0.035(4) 0.039(4) 0.004(3) -0.004(3) -0.007(3)
C22 0.063(6) 0.045(5) 0.070(6) -0.012(4) 0.001(5) -0.014(4)
C23 0.062(6) 0.048(5) 0.093(7) 0.006(5) 0.004(5) -0.027(5)
C24 0.042(5) 0.068(6) 0.089(7) 0.025(5) 0.007(5) -0.015(5)
C25 0.050(5) 0.047(5) 0.071(6) 0.014(4) 0.012(4) -0.008(4)
C26 0.035(4) 0.045(4) 0.046(4) 0.005(3) 0.008(3) 0.003(3)
C27 0.036(4) 0.049(4) 0.054(5) 0.006(4) 0.006(4) 0.012(4)
C28 0.047(5) 0.032(4) 0.042(4) -0.002(3) -0.005(3) 0.015(3)
C29 0.063(6) 0.059(5) 0.046(5) 0.000(4) 0.003(4) 0.036(4)
C30 0.080(7) 0.053(5) 0.060(6) -0.012(5) -0.006(5) 0.030(5)
C31 0.083(7) 0.051(5) 0.074(6) -0.032(5) -0.021(5) 0.026(5)
C32 0.055(5) 0.030(4) 0.080(6) -0.007(4) -0.014(5) 0.014(4)
C33 0.049(5) 0.035(4) 0.048(4) -0.008(3) -0.005(4) 0.015(3)
C34 0.055(5) 0.029(4) 0.069(6) 0.010(4) -0.002(4) -0.003(3)
C35 0.048(5) 0.046(5) 0.061(5) 0.015(4) 0.006(4) 0.000(4)
C36 0.064(7) 0.050(5) 0.106(8) 0.022(5) 0.024(6) 0.003(5)
C37 0.088(8) 0.079(8) 0.086(8) 0.036(6) 0.031(6) -0.001(6)
C38 0.070(7) 0.074(7) 0.072(6) 0.025(5) 0.030(5) 0.005(5)
C39 0.057(6) 0.063(6) 0.051(5) 0.010(4) 0.008(4) 0.012(4)
C40 0.036(4) 0.050(5) 0.041(4) 0.007(3) 0.002(3) -0.004(3)
C41 0.157(11) 0.042(5) 0.069(6) 0.020(5) 0.038(7) -0.004(6)
C42 0.071(6) 0.034(4) 0.048(5) 0.009(3) 0.002(4) 0.002(4)
C43 0.085(7) 0.025(4) 0.060(5) 0.005(4) 0.010(5) 0.006(4)
C44 0.055(5) 0.029(4) 0.050(5) -0.004(3) -0.011(4) 0.009(3)
C45 0.104(8) 0.032(4) 0.069(6) -0.007(4) 0.012(5) 0.021(5)
C46 0.092(9) 0.110(9) 0.063(6) -0.028(6) -0.028(6) -0.004(7)
C47 0.064(6) 0.050(5) 0.067(6) -0.017(4) -0.026(5) 0.001(4)
C48 0.060(6) 0.041(5) 0.098(8) -0.013(5) -0.030(6) -0.006(4)
C49 0.044(5) 0.039(4) 0.086(7) 0.004(4) -0.019(5) 0.003(4)
C50 0.048(6) 0.064(6) 0.134(10) 0.014(6) 0.005(6) -0.023(5)
C51 0.22(3) 0.18(2) 0.35(4) -0.16(2) 0.08(2) -0.071(18)
C52 0.55(6) 0.144(18) 0.104(15) 0.007(14) 0.01(2) -0.13(3)
C53 0.78(8) 0.130(19) 0.18(3) -0.05(2) 0.12(4) -0.23(3)
C54 0.34(3) 0.120(14) 0.156(16) 0.014(12) 0.130(18) -0.031(16)

loop_
_atom_type_symbol
_atom_type_description
_atom_type_scat_dispersion_real
_atom_type_scat_dispersion_imag
_atom_type_scat_source
C C 0.0033 0.0016 'International Tables Vol C Tables 4.2.6.8 and 6.1.1.4'
H H 0.0000 0.0000 'International Tables Vol C Tables 4.2.6.8 and 6.1.1.4'
N N 0.0061 0.0033 'International Tables Vol C Tables 4.2.6.8 and 6.1.1.4'
O O 0.0106 0.0060 'International Tables Vol C Tables 4.2.6.8 and 6.1.1.4'
Er Er -0.2586 4.9576 'International Tables Vol C Tables 4.2.6.8 and 6.1.1.4'

loop_
_geom_angle_atom_site_label_1
_geom_angle_atom_site_label_2
_geom_angle_atom_site_label_3
_geom_angle
O7 Er1 O8 74.35(19)
O7 Er1 O5 75.57(18)
O8 Er1 O5 123.47(19)
O7 Er1 O1 143.52(18)
O8 Er1 O1 142.10(17)
O5 Er1 O1 80.23(17)
O7 Er1 O2 140.16(17)
O8 Er1 O2 77.89(17)
O5 Er1 O2 144.26(16)
O1 Er1 O2 68.42(15)
O7 Er1 O6 117.08(17)
O8 Er1 O6 79.07(18)
O5 Er1 O6 73.81(17)
O1 Er1 O6 80.80(16)
O2 Er1 O6 84.34(16)
O7 Er1 N1 77.51(18)
O8 Er1 N1 137.33(18)
O5 Er1 N1 78.22(18)
O1 Er1 N1 71.08(16)
O2 Er1 N1 106.01(17)
O6 Er1 N1 143.12(18)
O7 Er1 N2 76.16(18)
O8 Er1 N2 79.54(18)
O5 Er1 N2 135.77(17)
O1 Er1 N2 104.42(16)
O2 Er1 N2 71.11(16)
O6 Er1 N2 150.25(18)
N1 Er1 N2 62.88(18)
O7 Er1 Er2 163.90(13)
O8 Er1 Er2 109.91(13)
O5 Er1 Er2 112.12(13)
O1 Er1 Er2 34.21(10)
O2 Er1 Er2 34.32(11)
O6 Er1 Er2 78.99(12)
N1 Er1 Er2 90.00(12)
N2 Er1 Er2 89.18(12)
O4 Er2 O3 90.52(19)
O4 Er2 O2 100.84(18)
O3 Er2 O2 159.37(17)
O4 Er2 O1 164.39(18)
O3 Er2 O1 96.63(16)
O2 Er2 O1 68.45(15)
O4 Er2 O9 87.16(19)
O3 Er2 O9 83.96(18)
O2 Er2 O9 79.52(17)
O1 Er2 O9 79.85(17)
O4 Er2 N3 117.97(19)
O3 Er2 N3 74.41(18)
O2 Er2 N3 113.96(17)
O1 Er2 N3 77.43(16)
O9 Er2 N3 146.33(19)
O4 Er2 N4 73.79(19)
O3 Er2 N4 120.76(19)
O2 Er2 N4 79.24(18)
O1 Er2 N4 113.58(17)
O9 Er2 N4 148.1(2)
N3 Er2 N4 65.1(2)
O4 Er2 Er1 133.74(14)
O3 Er2 Er1 128.57(13)
O2 Er2 Er1 34.51(11)
O1 Er2 Er1 34.04(11)
O9 Er2 Er1 75.48(12)
N3 Er2 Er1 98.08(13)
N4 Er2 Er1 99.25(14)
C1 O1 Er1 123.1(4)
C1 O1 Er2 125.0(4)
Er1 O1 Er2 111.75(17)
C20 O2 Er2 123.6(4)
C20 O2 Er1 124.6(4)
Er2 O2 Er1 111.16(17)
C21 O3 Er2 140.6(4)
C40 O4 Er2 141.8(5)
C42 O5 Er1 137.4(5)
C44 O6 Er1 134.6(5)
C47 O7 Er1 133.2(6)
C49 O8 Er1 132.4(6)
Er2 O9 H9 108(6)
C53 O10 C52 121(3)
C7 N1 C8 119.9(6)
C7 N1 Er1 126.5(5)
C8 N1 Er1 113.5(4)
C14 N2 C13 119.0(6)
C14 N2 Er1 127.3(5)
C13 N2 Er1 113.4(4)
C27 N3 C28 118.5(6)
C27 N3 Er2 130.4(5)
C28 N3 Er2 110.7(4)
C34 N4 C33 120.5(6)
C34 N4 Er2 129.1(5)
C33 N4 Er2 110.2(4)
O1 C1 C2 120.8(6)
O1 C1 C6 121.1(6)
C2 C1 C6 118.0(7)
C3 C2 C1 120.9(7)
C3 C2 H2A 119.5
C1 C2 H2A 119.5
C4 C3 C2 121.4(8)
C4 C3 H3A 119.3
C2 C3 H3A 119.3
C3 C4 C5 119.8(8)
C3 C4 H4A 120.1
C5 C4 H4A 120.1
C4 C5 C6 120.5(8)
C4 C5 H5A 119.8
C6 C5 H5A 119.8
C5 C6 C1 119.4(7)
C5 C6 C7 117.1(7)
C1 C6 C7 123.5(6)
N1 C7 C6 125.1(7)
N1 C7 H7A 117.5
C6 C7 H7A 117.5
C9 C8 C13 119.4(7)
C9 C8 N1 124.5(7)
C13 C8 N1 116.1(6)
C8 C9 C10 121.1(8)
C8 C9 H9A 119.4
C10 C9 H9A 119.5
C11 C10 C9 119.0(8)
C11 C10 H10A 120.5
C9 C10 H10A 120.5
C10 C11 C12 120.4(8)
C10 C11 H11A 119.8
C12 C11 H11A 119.8
C11 C12 C13 120.4(9)
C11 C12 H12A 119.8
C13 C12 H12A 119.8
C8 C13 C12 119.6(7)
C8 C13 N2 116.2(6)
C12 C13 N2 124.2(7)
N2 C14 C15 124.1(7)
N2 C14 H14A 117.9
C15 C14 H14A 117.9
C20 C15 C16 119.6(7)
C20 C15 C14 125.1(6)
C16 C15 C14 115.3(6)
C17 C16 C15 121.5(7)
C17 C16 H16A 119.3
C15 C16 H16A 119.3
C18 C17 C16 118.1(8)
C18 C17 H17A 120.9
C16 C17 H17A 120.9
C17 C18 C19 121.6(8)
C17 C18 H18A 119.2
C19 C18 H18A 119.2
C18 C19 C20 120.5(7)
C18 C19 H19A 119.8
C20 C19 H19A 119.8
O2 C20 C15 121.6(6)
O2 C20 C19 119.7(6)
C15 C20 C19 118.7(6)
O3 C21 C22 121.2(7)
O3 C21 C26 122.2(6)
C22 C21 C26 116.5(7)
C23 C22 C21 121.3(9)
C23 C22 H22A 119.3
C21 C22 H22A 119.3
C24 C23 C22 121.9(8)
C24 C23 H23A 119.1
C22 C23 H23A 119.1
C25 C24 C23 119.5(8)
C25 C24 H24A 120.3
C23 C24 H24A 120.3
C24 C25 C26 121.1(9)
C24 C25 H25A 119.5
C26 C25 H25A 119.5
C25 C26 C21 119.6(7)
C25 C26 C27 117.3(7)
C21 C26 C27 123.0(7)
N3 C27 C26 126.8(7)
N3 C27 H27A 116.6
C26 C27 H27A 116.6
C33 C28 C29 120.0(7)
C33 C28 N3 115.7(6)
C29 C28 N3 124.2(7)
C30 C29 C28 119.4(9)
C30 C29 H29A 120.3
C28 C29 H29A 120.3
C31 C30 C29 120.0(9)
C31 C30 H30A 120.0
C29 C30 H30A 120.0
C30 C31 C32 121.5(8)
C30 C31 H31A 119.2
C32 C31 H31A 119.2
C31 C32 C33 118.3(9)
C31 C32 H32A 120.9
C33 C32 H32A 120.9
C28 C33 C32 120.7(7)
C28 C33 N4 116.2(6)
C32 C33 N4 123.2(8)
N4 C34 C35 126.7(7)
N4 C34 H34A 116.7
C35 C34 H34A 116.7
C36 C35 C40 118.9(8)
C36 C35 C34 117.9(8)
C40 C35 C34 123.2(7)
C37 C36 C35 122.2(10)
C37 C36 H36A 118.9
C35 C36 H36A 118.9
C36 C37 C38 119.1(9)
C36 C37 H37A 120.5
C38 C37 H37A 120.5
C39 C38 C37 121.0(9)
C39 C38 H38A 119.5
C37 C38 H38A 119.5
C38 C39 C40 121.5(9)
C38 C39 H39A 119.3
C40 C39 H39A 119.3
O4 C40 C35 121.8(7)
O4 C40 C39 121.0(7)
C35 C40 C39 117.2(7)
C42 C41 H41A 109.5
C42 C41 H41B 109.5
H41A C41 H41B 109.5
C42 C41 H41C 109.5
H41A C41 H41C 109.5
H41B C41 H41C 109.5
O5 C42 C43 123.5(7)
O5 C42 C41 116.6(7)
C43 C42 C41 120.0(7)
C44 C43 C42 125.9(7)
C44 C43 H43A 117.0
C42 C43 H43A 117.0
O6 C44 C43 123.9(7)
O6 C44 C45 114.6(7)
C43 C44 C45 121.4(7)
C44 C45 H45A 109.5
C44 C45 H45B 109.5
H45A C45 H45B 109.5
C44 C45 H45C 109.5
H45A C45 H45C 109.5
H45B C45 H45C 109.5
C47 C46 H46A 109.5
C47 C46 H46B 109.5
H46A C46 H46B 109.5
C47 C46 H46C 109.5
H46A C46 H46C 109.5
H46B C46 H46C 109.5
O7 C47 C48 124.0(8)
O7 C47 C46 115.4(9)
C48 C47 C46 120.6(8)
C47 C48 C49 124.5(8)
C47 C48 H48A 117.8
C49 C48 H48A 117.8
O8 C49 C48 124.2(8)
O8 C49 C50 116.0(9)
C48 C49 C50 119.8(8)
C49 C50 H50A 109.5
C49 C50 H50B 109.5
H50A C50 H50B 109.5
C49 C50 H50C 109.5
H50A C50 H50C 109.5
H50B C50 H50C 109.5
C52 C51 H51A 109.5
C52 C51 H51B 109.5
H51A C51 H51B 109.5
C52 C51 H51C 109.5
H51A C51 H51C 109.5
H51B C51 H51C 109.5
O10 C52 C51 105(3)
O10 C52 H52A 110.8
C51 C52 H52A 110.8
O10 C52 H52B 110.8
C51 C52 H52B 110.8
H52A C52 H52B 108.9
O10 C53 C54 122(3)
O10 C53 H53A 106.8
C54 C53 H53A 106.8
O10 C53 H53B 106.8
C54 C53 H53B 106.8
H53A C53 H53B 106.7
C53 C54 H54A 109.5
C53 C54 H54B 109.5
H54A C54 H54B 109.5
C53 C54 H54C 109.5
H54A C54 H54C 109.5
H54B C54 H54C 109.5

loop_
_geom_bond_atom_site_label_1
_geom_bond_atom_site_label_2
_geom_bond_distance
Er1 O7 2.271(5)
Er1 O8 2.275(5)
Er1 O5 2.279(5)
Er1 O1 2.307(4)
Er1 O2 2.326(4)
Er1 O6 2.332(4)
Er1 N1 2.519(6)
Er1 N2 2.528(5)
Er1 Er2 3.8283(5)
Er2 O4 2.161(5)
Er2 O3 2.199(5)
Er2 O2 2.315(4)
Er2 O1 2.317(4)
Er2 O9 2.336(5)
Er2 N3 2.433(6)
Er2 N4 2.440(6)
O1 C1 1.340(8)
O2 C20 1.355(7)
O3 C21 1.311(8)
O4 C40 1.302(8)
O5 C42 1.254(8)
O6 C44 1.289(8)
O7 C47 1.271(9)
O8 C49 1.261(9)
O9 H9 0.845(10)
O10 C53 1.32(3)
O10 C52 1.44(3)
N1 C7 1.287(8)
N1 C8 1.427(8)
N2 C14 1.297(9)
N2 C13 1.420(8)
N3 C27 1.277(9)
N3 C28 1.426(8)
N4 C34 1.298(9)
N4 C33 1.426(9)
C1 C2 1.390(9)
C1 C6 1.408(9)
C2 C3 1.367(11)
C2 H2A 0.9300
C3 C4 1.357(12)
C3 H3A 0.9300
C4 C5 1.370(12)
C4 H4A 0.9300
C5 C6 1.401(10)
C5 H5A 0.9300
C6 C7 1.444(10)
C7 H7A 0.9300
C8 C9 1.377(10)
C8 C13 1.379(10)
C9 C10 1.387(11)
C9 H9A 0.9300
C10 C11 1.366(13)
C10 H10A 0.9300
C11 C12 1.380(12)
C11 H11A 0.9300
C12 C13 1.381(10)
C12 H12A 0.9300
C14 C15 1.446(10)
C14 H14A 0.9300
C15 C20 1.393(9)
C15 C16 1.399(9)
C16 C17 1.390(11)
C16 H16A 0.9300
C17 C18 1.373(12)
C17 H17A 0.9300
C18 C19 1.384(10)
C18 H18A 0.9300
C19 C20 1.398(10)
C19 H19A 0.9300
C21 C22 1.407(10)
C21 C26 1.433(10)
C22 C23 1.371(12)
C22 H22A 0.9300
C23 C24 1.365(13)
C23 H23A 0.9300
C24 C25 1.363(12)
C24 H24A 0.9300
C25 C26 1.411(10)
C25 H25A 0.9300
C26 C27 1.452(10)
C27 H27A 0.9300
C28 C33 1.375(11)
C28 C29 1.394(10)
C29 C30 1.391(12)
C29 H29A 0.9300
C30 C31 1.368(14)
C30 H30A 0.9300
C31 C32 1.385(13)
C31 H31A 0.9300
C32 C33 1.403(10)
C32 H32A 0.9300
C34 C35 1.427(11)
C34 H34A 0.9300
C35 C36 1.398(11)
C35 C40 1.416(11)
C36 C37 1.363(13)
C36 H36A 0.9300
C37 C38 1.373(14)
C37 H37A 0.9300
C38 C39 1.362(12)
C38 H38A 0.9300
C39 C40 1.416(10)
C39 H39A 0.9300
C41 C42 1.501(11)
C41 H41A 0.9600
C41 H41B 0.9600
C41 H41C 0.9600
C42 C43 1.395(11)
C43 C44 1.370(10)
C43 H43A 0.9300
C44 C45 1.508(10)
C45 H45A 0.9600
C45 H45B 0.9600
C45 H45C 0.9600
C46 C47 1.504(11)
C46 H46A 0.9600
C46 H46B 0.9600
C46 H46C 0.9600
C47 C48 1.377(13)
C48 C49 1.407(12)
C48 H48A 0.9300
C49 C50 1.513(12)
C50 H50A 0.9600
C50 H50B 0.9600
C50 H50C 0.9600
C51 C52 1.474(18)
C51 H51A 0.9600
C51 H51B 0.9600
C51 H51C 0.9600
C52 H52A 0.9700
C52 H52B 0.9700
C53 C54 1.449(17)
C53 H53A 0.9700
C53 H53B 0.9700
C54 H54A 0.9600
C54 H54B 0.9600
C54 H54C 0.9600

loop_
_geom_torsion_atom_site_label_1
_geom_torsion_atom_site_label_2
_geom_torsion_atom_site_label_3
_geom_torsion_atom_site_label_4
_geom_torsion
O7 Er1 Er2 O4 -101.8(6)
O8 Er1 Er2 O4 1.0(2)
O5 Er1 Er2 O4 142.3(2)
O1 Er1 Er2 O4 164.7(3)
O2 Er1 Er2 O4 -21.2(3)
O6 Er1 Er2 O4 75.0(2)
N1 Er1 Er2 O4 -140.5(2)
N2 Er1 Er2 O4 -77.6(2)
O7 Er1 Er2 O3 117.1(5)
O8 Er1 Er2 O3 -140.2(2)
O5 Er1 Er2 O3 1.1(2)
O1 Er1 Er2 O3 23.6(2)
O2 Er1 Er2 O3 -162.4(3)
O6 Er1 Er2 O3 -66.2(2)
N1 Er1 Er2 O3 78.3(2)
N2 Er1 Er2 O3 141.2(2)
O7 Er1 Er2 O2 -80.6(6)
O8 Er1 Er2 O2 22.1(2)
O5 Er1 Er2 O2 163.4(2)
O1 Er1 Er2 O2 -174.1(3)
O6 Er1 Er2 O2 96.1(2)
N1 Er1 Er2 O2 -119.3(2)
N2 Er1 Er2 O2 -56.4(2)
O7 Er1 Er2 O1 93.5(6)
O8 Er1 Er2 O1 -163.8(2)
O5 Er1 Er2 O1 -22.5(2)
O2 Er1 Er2 O1 174.1(3)
O6 Er1 Er2 O1 -89.8(2)
N1 Er1 Er2 O1 54.8(2)
N2 Er1 Er2 O1 117.7(2)
O7 Er1 Er2 O9 -173.2(5)
O8 Er1 Er2 O9 -70.4(2)
O5 Er1 Er2 O9 70.9(2)
O1 Er1 Er2 O9 93.3(2)
O2 Er1 Er2 O9 -92.6(2)
O6 Er1 Er2 O9 3.54(19)
N1 Er1 Er2 O9 148.12(19)
N2 Er1 Er2 O9 -149.00(19)
O7 Er1 Er2 N3 40.6(5)
O8 Er1 Er2 N3 143.3(2)
O5 Er1 Er2 N3 -75.40(19)
O1 Er1 Er2 N3 -52.9(2)
O2 Er1 Er2 N3 121.2(2)
O6 Er1 Er2 N3 -142.71(18)
N1 Er1 Er2 N3 1.87(18)
N2 Er1 Er2 N3 64.75(19)
O7 Er1 Er2 N4 -25.4(5)
O8 Er1 Er2 N4 77.3(2)
O5 Er1 Er2 N4 -141.4(2)
O1 Er1 Er2 N4 -118.9(2)
O2 Er1 Er2 N4 55.2(2)
O6 Er1 Er2 N4 151.33(19)
N1 Er1 Er2 N4 -64.09(19)
N2 Er1 Er2 N4 -1.21(19)
O7 Er1 O1 C1 24.6(6)
O8 Er1 O1 C1 -157.8(4)
O5 Er1 O1 C1 -24.2(5)
O2 Er1 O1 C1 173.3(5)
O6 Er1 O1 C1 -99.2(5)
N1 Er1 O1 C1 56.6(5)
N2 Er1 O1 C1 110.8(5)
Er2 Er1 O1 C1 176.9(6)
O7 Er1 O1 Er2 -152.2(2)
O8 Er1 O1 Er2 25.3(3)
O5 Er1 O1 Er2 158.9(2)
O2 Er1 O1 Er2 -3.59(16)
O6 Er1 O1 Er2 83.9(2)
N1 Er1 O1 Er2 -120.3(2)
N2 Er1 O1 Er2 -66.1(2)
O4 Er2 O1 C1 138.3(6)
O3 Er2 O1 C1 21.5(5)
O2 Er2 O1 C1 -173.2(5)
O9 Er2 O1 C1 104.1(5)
N3 Er2 O1 C1 -50.8(5)
N4 Er2 O1 C1 -106.2(5)
Er1 Er2 O1 C1 -176.8(6)
O4 Er2 O1 Er1 -44.9(7)
O3 Er2 O1 Er1 -161.66(19)
O2 Er2 O1 Er1 3.60(16)
O9 Er2 O1 Er1 -79.0(2)
N3 Er2 O1 Er1 126.0(2)
N4 Er2 O1 Er1 70.6(2)
O4 Er2 O2 C20 -23.5(5)
O3 Er2 O2 C20 -145.8(5)
O1 Er2 O2 C20 168.4(5)
O9 Er2 O2 C20 -108.5(5)
N3 Er2 O2 C20 103.9(5)
N4 Er2 O2 C20 47.5(5)
Er1 Er2 O2 C20 171.9(6)
O4 Er2 O2 Er1 164.59(19)
O3 Er2 O2 Er1 42.3(6)
O1 Er2 O2 Er1 -3.56(16)
O9 Er2 O2 Er1 79.6(2)
N3 Er2 O2 Er1 -68.0(2)
N4 Er2 O2 Er1 -124.4(2)
O7 Er1 O2 C20 -17.1(6)
O8 Er1 O2 C20 29.4(5)
O5 Er1 O2 C20 161.3(5)
O1 Er1 O2 C20 -168.3(5)
O6 Er1 O2 C20 109.4(5)
N1 Er1 O2 C20 -106.7(5)
N2 Er1 O2 C20 -53.5(5)
Er2 Er1 O2 C20 -171.8(6)
O7 Er1 O2 Er2 154.7(2)
O8 Er1 O2 Er2 -158.7(2)
O5 Er1 O2 Er2 -26.9(4)
O1 Er1 O2 Er2 3.58(16)
O6 Er1 O2 Er2 -78.7(2)
N1 Er1 O2 Er2 65.1(2)
N2 Er1 O2 Er2 118.3(2)
O4 Er2 O3 C21 136.9(7)
O2 Er2 O3 C21 -99.2(8)
O1 Er2 O3 C21 -57.1(7)
O9 Er2 O3 C21 -136.1(7)
N3 Er2 O3 C21 17.9(7)
N4 Er2 O3 C21 65.5(7)
Er1 Er2 O3 C21 -70.1(7)
O3 Er2 O4 C40 -143.7(8)
O2 Er2 O4 C40 53.6(8)
O1 Er2 O4 C40 98.8(9)
O9 Er2 O4 C40 132.3(8)
N3 Er2 O4 C40 -71.2(8)
N4 Er2 O4 C40 -21.7(8)
Er1 Er2 O4 C40 65.6(8)
O7 Er1 O5 C42 129.6(8)
O8 Er1 O5 C42 69.9(8)
O1 Er1 O5 C42 -77.9(8)
O2 Er1 O5 C42 -49.4(9)
O6 Er1 O5 C42 5.2(8)
N1 Er1 O5 C42 -150.5(8)
N2 Er1 O5 C42 -178.6(7)
Er2 Er1 O5 C42 -65.3(8)
O7 Er1 O6 C44 -61.1(7)
O8 Er1 O6 C44 -127.0(7)
O5 Er1 O6 C44 2.8(6)
O1 Er1 O6 C44 85.3(7)
O2 Er1 O6 C44 154.3(7)
N1 Er1 O6 C44 45.0(8)
N2 Er1 O6 C44 -171.7(6)
Er2 Er1 O6 C44 120.0(7)
O8 Er1 O7 C47 -25.8(7)
O5 Er1 O7 C47 -157.4(7)
O1 Er1 O7 C47 152.6(7)
O2 Er1 O7 C47 21.6(8)
O6 Er1 O7 C47 -94.5(7)
N1 Er1 O7 C47 121.7(7)
N2 Er1 O7 C47 57.0(7)
Er2 Er1 O7 C47 81.9(9)
O7 Er1 O8 C49 27.4(6)
O5 Er1 O8 C49 87.7(7)
O1 Er1 O8 C49 -151.1(6)
O2 Er1 O8 C49 -123.7(7)
O6 Er1 O8 C49 149.8(7)
N1 Er1 O8 C49 -23.1(8)
N2 Er1 O8 C49 -51.0(7)
Er2 Er1 O8 C49 -136.3(6)
O7 Er1 N1 C7 129.7(6)
O8 Er1 N1 C7 179.3(5)
O5 Er1 N1 C7 52.1(6)
O1 Er1 N1 C7 -31.5(5)
O2 Er1 N1 C7 -91.3(6)
O6 Er1 N1 C7 10.9(7)
N2 Er1 N1 C7 -149.6(6)
Er2 Er1 N1 C7 -60.5(6)
O7 Er1 N1 C8 -46.6(4)
O8 Er1 N1 C8 3.1(6)
O5 Er1 N1 C8 -124.2(4)
O1 Er1 N1 C8 152.3(5)
O2 Er1 N1 C8 92.4(4)
O6 Er1 N1 C8 -165.3(4)
N2 Er1 N1 C8 34.1(4)
Er2 Er1 N1 C8 123.2(4)
O7 Er1 N2 C14 -125.4(6)
O8 Er1 N2 C14 -49.1(6)
O5 Er1 N2 C14 -177.0(6)
O1 Er1 N2 C14 92.3(6)
O2 Er1 N2 C14 31.6(6)
O6 Er1 N2 C14 -4.4(8)
N1 Er1 N2 C14 151.8(7)
Er2 Er1 N2 C14 61.4(6)
O7 Er1 N2 C13 48.7(5)
O8 Er1 N2 C13 125.0(5)
O5 Er1 N2 C13 -2.9(6)
O1 Er1 N2 C13 -93.7(5)
O2 Er1 N2 C13 -154.4(5)
O6 Er1 N2 C13 169.6(4)
N1 Er1 N2 C13 -34.2(4)
Er2 Er1 N2 C13 -124.6(4)
O4 Er2 N3 C27 -96.3(6)
O3 Er2 N3 C27 -14.2(6)
O2 Er2 N3 C27 145.8(6)
O1 Er2 N3 C27 86.5(6)
O9 Er2 N3 C27 37.8(8)
N4 Er2 N3 C27 -149.8(7)
Er1 Er2 N3 C27 113.7(6)
O4 Er2 N3 C28 91.2(4)
O3 Er2 N3 C28 173.3(5)
O2 Er2 N3 C28 -26.8(5)
O1 Er2 N3 C28 -86.1(4)
O9 Er2 N3 C28 -134.7(4)
N4 Er2 N3 C28 37.7(4)
Er1 Er2 N3 C28 -58.8(4)
O4 Er2 N4 C34 14.9(6)
O3 Er2 N4 C34 95.6(7)
O2 Er2 N4 C34 -89.8(7)
O1 Er2 N4 C34 -150.4(6)
O9 Er2 N4 C34 -40.7(8)
N3 Er2 N4 C34 147.2(7)
Er1 Er2 N4 C34 -118.1(7)
O4 Er2 N4 C33 -169.9(5)
O3 Er2 N4 C33 -89.3(5)
O2 Er2 N4 C33 85.3(5)
O1 Er2 N4 C33 24.7(5)
O9 Er2 N4 C33 134.4(5)
N3 Er2 N4 C33 -37.6(4)
Er1 Er2 N4 C33 57.0(5)
Er1 O1 C1 C2 124.4(6)
Er2 O1 C1 C2 -59.2(8)
Er1 O1 C1 C6 -57.9(8)
Er2 O1 C1 C6 118.6(6)
O1 C1 C2 C3 177.1(7)
C6 C1 C2 C3 -0.7(11)
C1 C2 C3 C4 -1.8(14)
C2 C3 C4 C5 1.7(16)
C3 C4 C5 C6 0.9(16)
C4 C5 C6 C1 -3.3(13)
C4 C5 C6 C7 176.2(8)
O1 C1 C6 C5 -174.6(7)
C2 C1 C6 C5 3.2(11)
O1 C1 C6 C7 5.9(11)
C2 C1 C6 C7 -176.3(7)
C8 N1 C7 C6 -179.5(6)
Er1 N1 C7 C6 4.5(10)
C5 C6 C7 N1 -159.2(7)
C1 C6 C7 N1 20.3(12)
C7 N1 C8 C9 -30.4(10)
Er1 N1 C8 C9 146.1(6)
C7 N1 C8 C13 151.2(7)
Er1 N1 C8 C13 -32.3(7)
C13 C8 C9 C10 -1.1(12)
N1 C8 C9 C10 -179.4(7)
C8 C9 C10 C11 2.2(14)
C9 C10 C11 C12 -1.5(15)
C10 C11 C12 C13 -0.2(15)
C9 C8 C13 C12 -0.7(11)
N1 C8 C13 C12 177.8(7)
C9 C8 C13 N2 -178.5(6)
N1 C8 C13 N2 0.0(9)
C11 C12 C13 C8 1.3(13)
C11 C12 C13 N2 178.9(8)
C14 N2 C13 C8 -153.2(7)
Er1 N2 C13 C8 32.2(7)
C14 N2 C13 C12 29.0(11)
Er1 N2 C13 C12 -145.5(7)
C13 N2 C14 C15 179.7(7)
Er1 N2 C14 C15 -6.5(11)
N2 C14 C15 C20 -19.5(12)
N2 C14 C15 C16 162.2(8)
C20 C15 C16 C17 3.2(12)
C14 C15 C16 C17 -178.4(8)
C15 C16 C17 C18 -2.8(14)
C16 C17 C18 C19 1.2(14)
C17 C18 C19 C20 -0.1(13)
Er2 O2 C20 C15 -117.7(6)
Er1 O2 C20 C15 53.1(8)
Er2 O2 C20 C19 59.4(8)
Er1 O2 C20 C19 -129.8(6)
C16 C15 C20 O2 175.2(7)
C14 C15 C20 O2 -3.1(11)
C16 C15 C20 C19 -2.0(11)
C14 C15 C20 C19 179.8(7)
C18 C19 C20 O2 -176.7(7)
C18 C19 C20 C15 0.5(11)
Er2 O3 C21 C22 166.4(6)
Er2 O3 C21 C26 -14.8(11)
O3 C21 C22 C23 -177.3(8)
C26 C21 C22 C23 3.9(12)
C21 C22 C23 C24 -2.2(15)
C22 C23 C24 C25 -0.3(15)
C23 C24 C25 C26 1.0(14)
C24 C25 C26 C21 0.9(12)
C24 C25 C26 C27 179.5(8)
O3 C21 C26 C25 178.0(7)
C22 C21 C26 C25 -3.2(11)
O3 C21 C26 C27 -0.6(11)
C22 C21 C26 C27 178.2(7)
C28 N3 C27 C26 -178.0(7)
Er2 N3 C27 C26 9.9(11)
C25 C26 C27 N3 -177.4(7)
C21 C26 C27 N3 1.2(12)
C27 N3 C28 C33 151.7(7)
Er2 N3 C28 C33 -34.7(7)
C27 N3 C28 C29 -31.9(10)
Er2 N3 C28 C29 141.7(6)
C33 C28 C29 C30 -2.1(11)
N3 C28 C29 C30 -178.4(7)
C28 C29 C30 C31 0.5(12)
C29 C30 C31 C32 1.6(14)
C30 C31 C32 C33 -1.9(13)
C29 C28 C33 C32 1.8(11)
N3 C28 C33 C32 178.4(6)
C29 C28 C33 N4 -177.0(6)
N3 C28 C33 N4 -0.4(9)
C31 C32 C33 C28 0.2(11)
C31 C32 C33 N4 178.9(7)
C34 N4 C33 C28 -149.3(7)
Er2 N4 C33 C28 35.1(8)
C34 N4 C33 C32 32.0(11)
Er2 N4 C33 C32 -143.7(6)
C33 N4 C34 C35 178.5(7)
Er2 N4 C34 C35 -6.8(12)
N4 C34 C35 C36 175.8(8)
N4 C34 C35 C40 -7.6(14)
C40 C35 C36 C37 1.4(15)
C34 C35 C36 C37 178.2(9)
C35 C36 C37 C38 -3.2(17)
C36 C37 C38 C39 1.1(17)
C37 C38 C39 C40 2.8(15)
Er2 O4 C40 C35 16.7(13)
Er2 O4 C40 C39 -164.0(6)
C36 C35 C40 O4 -178.2(8)
C34 C35 C40 O4 5.1(12)
C36 C35 C40 C39 2.4(12)
C34 C35 C40 C39 -174.2(8)
C38 C39 C40 O4 176.2(8)
C38 C39 C40 C35 -4.5(12)
Er1 O5 C42 C43 -11.5(14)
Er1 O5 C42 C41 169.1(6)
O5 C42 C43 C44 9.6(15)
C41 C42 C43 C44 -171.1(9)
Er1 O6 C44 C43 -4.1(12)
Er1 O6 C44 C45 178.3(5)
C42 C43 C44 O6 -2.1(14)
C42 C43 C44 C45 175.3(9)
Er1 O7 C47 C48 17.4(13)
Er1 O7 C47 C46 -162.1(6)
O7 C47 C48 C49 4.9(14)
C46 C47 C48 C49 -175.6(8)
Er1 O8 C49 C48 -20.9(11)
Er1 O8 C49 C50 159.3(6)
C47 C48 C49 O8 -3.1(14)
C47 C48 C49 C50 176.6(9)
C53 O10 C52 C51 -169(2)
C52 O10 C53 C54 164(2)
